data_4334383
loop_
_publ_author_name
'Juan Gil-Rubio'
'Ver\'onica C\'amara'
'Delia Bautista'
'Jos\'e Vicente'

_publ_section_title
;
 Mono- and Dinuclear Ag(I), Au(I), and Au(III) Metallamacrocycles
 Containing N-Heterocyclic Dicarbene Ligands
;
_journal_name_full 'Inorganic Chemistry'
_journal_page_first 4071
_journal_page_last 4083
_journal_paper_doi 10.1021/ic400184p
_journal_volume 52
_journal_year 2013
_chemical_formula_sum 'C17 H26 Au F3 I2 N4 O3 S'
_chemical_formula_weight 874.24
_chemical_name_systematic
; 
 ? 
;
_space_group_IT_number 14
_symmetry_cell_setting monoclinic
_symmetry_space_group_name_Hall '-P 2yn'
_symmetry_space_group_name_H-M 'P 1 21/n 1'
_atom_sites_solution_hydrogens geom
_atom_sites_solution_primary direct
_atom_sites_solution_secondary difmap
_audit_creation_method SHELXL-97
_cell_angle_alpha 90.00
_cell_angle_beta 91.7670(10)
_cell_angle_gamma 90.00
_cell_formula_units_Z 4
_cell_length_a 12.4763(9)
_cell_length_b 14.0791(11)
_cell_length_c 14.4855(11)
_cell_measurement_reflns_used 8091
_cell_measurement_temperature 100(2)
_cell_measurement_theta_max 28.46
_cell_measurement_theta_min 2.18
_cell_volume 2543.2(3)
_computing_cell_refinement 'Bruker SAINT'
_computing_data_collection 'Bruker SMART'
_computing_data_reduction 'Bruker SAINT'
_computing_molecular_graphics 'Bruker SHELXTL'
_computing_publication_material 'Bruker SHELXTL'
_computing_structure_refinement 'SHELXL-97 (Sheldrick, 1997)'
_computing_structure_solution 'SHELXS-97 (Sheldrick, 1990)'
_diffrn_ambient_temperature 100(2)
_diffrn_detector_area_resol_mean 8.26
_diffrn_measured_fraction_theta_full 0.999
_diffrn_measured_fraction_theta_max 0.941
_diffrn_measurement_device_type 'Bruker SMART APEX CCD'
_diffrn_measurement_method \w-scan
_diffrn_radiation_monochromator graphite
_diffrn_radiation_source 'fine-focus sealed tube'
_diffrn_radiation_type MoK\a
_diffrn_radiation_wavelength 0.71073
_diffrn_reflns_av_R_equivalents 0.0301
_diffrn_reflns_av_sigmaI/netI 0.0232
_diffrn_reflns_limit_h_max 16
_diffrn_reflns_limit_h_min -16
_diffrn_reflns_limit_k_max 18
_diffrn_reflns_limit_k_min -18
_diffrn_reflns_limit_l_max 19
_diffrn_reflns_limit_l_min -19
_diffrn_reflns_number 30514
_diffrn_reflns_theta_full 26.00
_diffrn_reflns_theta_max 28.71
_diffrn_reflns_theta_min 2.02
_exptl_absorpt_coefficient_mu 8.341
_exptl_absorpt_correction_T_max 0.6345
_exptl_absorpt_correction_T_min 0.3647
_exptl_absorpt_correction_type multi-scan
_exptl_absorpt_process_details SADABS
_exptl_crystal_colour orange
_exptl_crystal_density_diffrn 2.283
_exptl_crystal_description prism
_exptl_crystal_F_000 1632
_exptl_crystal_size_max 0.25
_exptl_crystal_size_mid 0.13
_exptl_crystal_size_min 0.06
_refine_diff_density_max 1.073
_refine_diff_density_min -0.627
_refine_diff_density_rms 0.115
_refine_ls_extinction_method none
_refine_ls_goodness_of_fit_ref 1.082
_refine_ls_hydrogen_treatment 'rigid methyls others riding'
_refine_ls_matrix_type full
_refine_ls_number_parameters 282
_refine_ls_number_reflns 6196
_refine_ls_number_restraints 0
_refine_ls_restrained_S_all 1.082
_refine_ls_R_factor_all 0.0212
_refine_ls_R_factor_gt 0.0192
_refine_ls_shift/su_max 0.002
_refine_ls_shift/su_mean 0.000
_refine_ls_structure_factor_coef Fsqd
_refine_ls_weighting_details 'calc w=1/[\s^2^(Fo^2^)+(0.0195P)^2^+1.8775P] where P=(Fo^2^+2Fc^2^)/3'
_refine_ls_weighting_scheme calc
_refine_ls_wR_factor_gt 0.0445
_refine_ls_wR_factor_ref 0.0451
_reflns_number_gt 5812
_reflns_number_total 6196
_reflns_threshold_expression >2sigma(I)
_cod_data_source_file ic400184p_si_002_3.cif
_cod_data_source_block vch3133s
_cod_database_code 4334383

loop_
_symmetry_equiv_pos_as_xyz
'x, y, z'
'-x+1/2, y+1/2, -z+1/2'
'-x, -y, -z'
'x-1/2, -y-1/2, z-1/2'

loop_
_atom_site_label
_atom_site_type_symbol
_atom_site_fract_x
_atom_site_fract_y
_atom_site_fract_z
_atom_site_U_iso_or_equiv
_atom_site_adp_type
_atom_site_occupancy
_atom_site_symmetry_multiplicity
_atom_site_calc_flag
_atom_site_refinement_flags
Au1 Au 0.706072(7) 0.136970(7) 0.172391(6) 0.01184(3) Uani 1 1 d .
I1 I 0.756609(15) 0.289502(12) 0.267035(12) 0.02005(5) Uani 1 1 d .
I2 I 0.655422(15) -0.016253(13) 0.078484(13) 0.02025(5) Uani 1 1 d .
N1 N 0.76027(17) 0.04184(16) 0.35502(15) 0.0136(4) Uani 1 1 d .
N2 N 0.89249(17) 0.02792(15) 0.26444(15) 0.0130(4) Uani 1 1 d .
N3 N 0.51105(17) 0.21886(16) 0.07267(16) 0.0153(5) Uani 1 1 d .
N4 N 0.65419(17) 0.26851(16) 0.00890(15) 0.0154(4) Uani 1 1 d .
C1 C 0.7915(2) 0.06099(18) 0.26914(18) 0.0128(5) Uani 1 1 d .
C2 C 0.8421(2) -0.00214(19) 0.40537(19) 0.0156(5) Uani 1 1 d .
H2 H 0.8403 -0.0221 0.4680 0.019 Uiso 1 1 calc R
C3 C 0.9249(2) -0.01124(19) 0.34851(18) 0.0161(5) Uani 1 1 d .
H3 H 0.9926 -0.0392 0.3632 0.019 Uiso 1 1 calc R
C4 C 0.6533(2) 0.0590(2) 0.3899(2) 0.0229(6) Uani 1 1 d .
H4A H 0.6260 0.1198 0.3660 0.034 Uiso 1 1 calc R
H4B H 0.6571 0.0609 0.4575 0.034 Uiso 1 1 calc R
H4C H 0.6050 0.0078 0.3694 0.034 Uiso 1 1 calc R
C5 C 0.9596(2) 0.03183(19) 0.18363(18) 0.0162(5) Uani 1 1 d .
H5A H 0.9134 0.0414 0.1276 0.019 Uiso 1 1 calc R
H5B H 0.9971 -0.0297 0.1771 0.019 Uiso 1 1 calc R
C6 C 1.0421(2) 0.1111(2) 0.1901(2) 0.0199(6) Uani 1 1 d .
H6A H 1.0880 0.1021 0.2464 0.024 Uiso 1 1 calc R
H6B H 1.0049 0.1728 0.1954 0.024 Uiso 1 1 calc R
C7 C 1.1125(2) 0.1128(2) 0.1056(2) 0.0226(6) Uani 1 1 d .
H7A H 1.1692 0.1612 0.1158 0.027 Uiso 1 1 calc R
H7B H 1.1482 0.0504 0.1004 0.027 Uiso 1 1 calc R
C8 C 1.0534(2) 0.1344(2) 0.0142(2) 0.0213(6) Uani 1 1 d .
H8A H 1.1024 0.1221 -0.0369 0.026 Uiso 1 1 calc R
H8B H 0.9920 0.0902 0.0068 0.026 Uiso 1 1 calc R
C9 C 1.0121(2) 0.2355(2) 0.0060(2) 0.0222(6) Uani 1 1 d .
H9A H 1.0739 0.2795 0.0041 0.027 Uiso 1 1 calc R
H9B H 0.9712 0.2511 0.0615 0.027 Uiso 1 1 calc R
C10 C 0.9398(2) 0.2512(2) -0.0804(2) 0.0219(6) Uani 1 1 d .
H10A H 0.9407 0.3195 -0.0967 0.026 Uiso 1 1 calc R
H10B H 0.9696 0.2155 -0.1325 0.026 Uiso 1 1 calc R
C11 C 0.8232(2) 0.2201(2) -0.0679(2) 0.0203(6) Uani 1 1 d .
H11A H 0.7855 0.2162 -0.1289 0.024 Uiso 1 1 calc R
H11B H 0.8218 0.1564 -0.0391 0.024 Uiso 1 1 calc R
C12 C 0.7671(2) 0.2907(2) -0.0075(2) 0.0182(6) Uani 1 1 d .
H12A H 0.8064 0.2943 0.0528 0.022 Uiso 1 1 calc R
H12B H 0.7709 0.3542 -0.0366 0.022 Uiso 1 1 calc R
C21 C 0.6181(2) 0.21483(18) 0.07877(18) 0.0139(5) Uani 1 1 d .
C22 C 0.4786(2) 0.2740(2) -0.00208(19) 0.0198(6) Uani 1 1 d .
H22 H 0.4068 0.2876 -0.0215 0.024 Uiso 1 1 calc R
C23 C 0.5685(2) 0.3049(2) -0.0422(2) 0.0205(6) Uani 1 1 d .
H23 H 0.5720 0.3442 -0.0953 0.025 Uiso 1 1 calc R
C24 C 0.4380(2) 0.1724(2) 0.1359(2) 0.0210(6) Uani 1 1 d .
H24A H 0.4449 0.1034 0.1302 0.031 Uiso 1 1 calc R
H24B H 0.3641 0.1913 0.1202 0.031 Uiso 1 1 calc R
H24C H 0.4563 0.1916 0.1994 0.031 Uiso 1 1 calc R
C99 C 0.1525(2) 0.4171(2) 0.2190(2) 0.0292(7) Uani 1 1 d .
F1 F 0.12452(15) 0.33128(16) 0.24813(15) 0.0403(5) Uani 1 1 d .
F2 F 0.16271(19) 0.47264(17) 0.29317(16) 0.0523(6) Uani 1 1 d .
F3 F 0.07217(17) 0.4502(2) 0.16623(18) 0.0607(7) Uani 1 1 d .
S1 S 0.27606(5) 0.41337(5) 0.15570(5) 0.01644(13) Uani 1 1 d .
O1 O 0.25188(17) 0.34787(15) 0.08156(15) 0.0251(5) Uani 1 1 d .
O2 O 0.29016(19) 0.51051(15) 0.12648(15) 0.0294(5) Uani 1 1 d .
O3 O 0.35438(16) 0.38049(16) 0.22300(15) 0.0250(5) Uani 1 1 d .

loop_
_atom_site_aniso_label
_atom_site_aniso_U_11
_atom_site_aniso_U_22
_atom_site_aniso_U_33
_atom_site_aniso_U_23
_atom_site_aniso_U_13
_atom_site_aniso_U_12
Au1 0.01273(5) 0.01136(6) 0.01129(6) -0.00006(3) -0.00161(4) 0.00169(3)
I1 0.02768(10) 0.01333(9) 0.01872(10) -0.00276(7) -0.00629(7) 0.00163(7)
I2 0.02489(10) 0.01443(9) 0.02092(10) -0.00386(7) -0.00779(7) 0.00252(7)
N1 0.0140(10) 0.0154(11) 0.0112(10) -0.0023(9) 0.0003(8) 0.0002(8)
N2 0.0134(10) 0.0134(11) 0.0121(11) 0.0010(8) -0.0023(8) 0.0010(8)
N3 0.0142(10) 0.0145(11) 0.0170(11) 0.0007(9) -0.0018(9) 0.0012(9)
N4 0.0166(11) 0.0153(11) 0.0144(11) 0.0015(9) 0.0009(9) 0.0026(9)
C1 0.0139(12) 0.0106(12) 0.0139(12) -0.0017(9) -0.0017(9) 0.0000(9)
C2 0.0172(13) 0.0157(13) 0.0139(13) 0.0025(10) -0.0025(10) -0.0004(10)
C3 0.0171(13) 0.0143(13) 0.0165(13) 0.0012(10) -0.0053(10) 0.0034(10)
C4 0.0158(13) 0.0348(17) 0.0182(14) 0.0015(12) 0.0039(11) 0.0020(12)
C5 0.0155(12) 0.0197(14) 0.0136(13) -0.0018(10) 0.0034(10) 0.0010(10)
C6 0.0177(13) 0.0245(15) 0.0175(14) -0.0006(11) 0.0013(11) -0.0030(11)
C7 0.0182(13) 0.0261(15) 0.0237(15) 0.0032(12) 0.0037(11) 0.0016(12)
C8 0.0208(14) 0.0245(16) 0.0190(15) 0.0005(11) 0.0081(11) 0.0021(11)
C9 0.0199(14) 0.0212(15) 0.0254(15) -0.0004(12) -0.0031(11) -0.0025(11)
C10 0.0210(14) 0.0230(16) 0.0219(15) 0.0010(12) 0.0037(11) 0.0000(11)
C11 0.0183(13) 0.0228(15) 0.0200(14) -0.0029(11) 0.0007(11) 0.0012(11)
C12 0.0186(13) 0.0173(14) 0.0187(14) 0.0016(11) 0.0014(11) -0.0021(10)
C21 0.0161(12) 0.0119(12) 0.0136(13) -0.0040(10) -0.0018(10) 0.0020(10)
C22 0.0207(14) 0.0190(14) 0.0194(14) 0.0003(11) -0.0066(11) 0.0067(11)
C23 0.0246(14) 0.0197(14) 0.0170(14) 0.0028(11) -0.0059(11) 0.0037(11)
C24 0.0160(13) 0.0226(15) 0.0246(15) 0.0014(12) 0.0028(11) 0.0004(11)
C99 0.0197(14) 0.0346(18) 0.0335(18) 0.0004(14) 0.0049(13) 0.0042(13)
F1 0.0298(10) 0.0468(13) 0.0451(13) 0.0037(10) 0.0120(9) -0.0141(9)
F2 0.0571(14) 0.0536(15) 0.0478(14) -0.0221(12) 0.0253(11) 0.0032(11)
F3 0.0251(11) 0.0813(19) 0.0756(18) 0.0146(15) -0.0018(11) 0.0239(11)
S1 0.0159(3) 0.0185(3) 0.0149(3) 0.0013(3) -0.0004(2) -0.0016(2)
O1 0.0258(11) 0.0276(11) 0.0218(11) -0.0059(9) -0.0025(9) -0.0016(9)
O2 0.0427(13) 0.0210(11) 0.0244(12) 0.0061(9) -0.0014(10) -0.0073(9)
O3 0.0187(10) 0.0319(12) 0.0240(11) 0.0072(9) -0.0056(8) -0.0036(9)

loop_
_atom_type_symbol
_atom_type_description
_atom_type_scat_dispersion_real
_atom_type_scat_dispersion_imag
_atom_type_scat_source
C C 0.0033 0.0016 'International Tables Vol C Tables 4.2.6.8 and 6.1.1.4'
H H 0.0000 0.0000 'International Tables Vol C Tables 4.2.6.8 and 6.1.1.4'
N N 0.0061 0.0033 'International Tables Vol C Tables 4.2.6.8 and 6.1.1.4'
O O 0.0106 0.0060 'International Tables Vol C Tables 4.2.6.8 and 6.1.1.4'
F F 0.0171 0.0103 'International Tables Vol C Tables 4.2.6.8 and 6.1.1.4'
S S 0.1246 0.1234 'International Tables Vol C Tables 4.2.6.8 and 6.1.1.4'
I I -0.4742 1.8119 'International Tables Vol C Tables 4.2.6.8 and 6.1.1.4'
Au Au -2.0133 8.8022 'International Tables Vol C Tables 4.2.6.8 and 6.1.1.4'

loop_
_geom_angle_atom_site_label_1
_geom_angle_atom_site_label_2
_geom_angle_atom_site_label_3
_geom_angle
C21 Au1 C1 178.27(10)
C21 Au1 I1 91.34(7)
C1 Au1 I1 87.59(7)
C21 Au1 I2 88.92(7)
C1 Au1 I2 92.15(7)
I1 Au1 I2 179.688(7)
C1 N1 C2 110.3(2)
C1 N1 C4 125.5(2)
C2 N1 C4 124.0(2)
C1 N2 C3 110.0(2)
C1 N2 C5 126.0(2)
C3 N2 C5 124.0(2)
C21 N3 C22 110.1(2)
C21 N3 C24 125.4(2)
C22 N3 C24 124.5(2)
C21 N4 C23 109.8(2)
C21 N4 C12 125.7(2)
C23 N4 C12 124.4(2)
N1 C1 N2 106.0(2)
N1 C1 Au1 125.57(19)
N2 C1 Au1 128.11(19)
C3 C2 N1 106.7(2)
C2 C3 N2 106.9(2)
N2 C5 C6 112.5(2)
C5 C6 C7 111.6(2)
C8 C7 C6 115.1(2)
C9 C8 C7 114.1(2)
C8 C9 C10 112.9(2)
C11 C10 C9 113.4(2)
C12 C11 C10 109.7(2)
N4 C12 C11 114.7(2)
N3 C21 N4 106.4(2)
N3 C21 Au1 125.7(2)
N4 C21 Au1 127.91(19)
C23 C22 N3 106.9(2)
C22 C23 N4 106.9(2)
F3 C99 F1 107.6(3)
F3 C99 F2 108.1(3)
F1 C99 F2 107.3(3)
F3 C99 S1 110.9(2)
F1 C99 S1 111.6(2)
F2 C99 S1 111.2(2)
O3 S1 O1 114.99(13)
O3 S1 O2 114.70(13)
O1 S1 O2 114.36(13)
O3 S1 C99 103.71(14)
O1 S1 C99 103.47(14)
O2 S1 C99 103.49(15)

loop_
_geom_bond_atom_site_label_1
_geom_bond_atom_site_label_2
_geom_bond_distance
Au1 C21 2.038(3)
Au1 C1 2.038(3)
Au1 I1 2.6145(2)
Au1 I2 2.6173(2)
N1 C1 1.343(3)
N1 C2 1.383(3)
N1 C4 1.462(3)
N2 C1 1.346(3)
N2 C3 1.386(3)
N2 C5 1.461(3)
N3 C21 1.337(3)
N3 C22 1.383(3)
N3 C24 1.465(3)
N4 C21 1.351(3)
N4 C23 1.380(3)
N4 C12 1.470(3)
C2 C3 1.347(4)
C5 C6 1.519(4)
C6 C7 1.528(4)
C7 C8 1.525(4)
C8 C9 1.519(4)
C9 C10 1.535(4)
C10 C11 1.535(4)
C11 C12 1.511(4)
C22 C23 1.351(4)
C99 F3 1.326(4)
C99 F1 1.330(4)
C99 F2 1.332(4)
C99 S1 1.819(3)
S1 O3 1.436(2)
S1 O1 1.440(2)
S1 O2 1.444(2)

loop_
_geom_hbond_atom_site_label_D
_geom_hbond_atom_site_label_H
_geom_hbond_atom_site_label_A
_geom_hbond_distance_DH
_geom_hbond_distance_HA
_geom_hbond_distance_DA
_geom_hbond_angle_DHA
_geom_hbond_site_symmetry_A
C2 H2 O2 0.95 2.40 3.289(4) 155.0 4_666
C4 H4C F3 0.98 2.40 3.283(3) 150.3 2_545
C12 H12B O2 0.99 2.42 3.352(4) 157.3 3_665
